data_4080673
loop_
_publ_author_name
'Moustafa, Mohamed E.'
'McCready, Matthew S.'
'Puddephatt, Richard J.'

_publ_section_title
;
 Photoswitchable Organoplatinum(IV) Complexes
;
_journal_issue 9
_journal_name_full Organometallics
_journal_page_first 2552
_journal_paper_doi 10.1021/om4000314
_journal_volume 32
_journal_year 2013
_chemical_formula_moiety 'C27 H25 Br N4 Pt, 0.5(C H2 Cl2)'
_chemical_formula_sum 'C27.5 H26 Br Cl N4 Pt'
_chemical_formula_weight 722.97
_chemical_name_systematic
; 
 ? 
;
_space_group_IT_number 2
_symmetry_cell_setting triclinic
_symmetry_space_group_name_Hall '-P 1'
_symmetry_space_group_name_H-M 'P -1'
_atom_sites_solution_hydrogens geom
_atom_sites_solution_primary direct
_atom_sites_solution_secondary difmap
_audit_creation_method SHELXL-97
_cell_angle_alpha 96.95(3)
_cell_angle_beta 107.82(3)
_cell_angle_gamma 95.22(3)
_cell_formula_units_Z 4
_cell_length_a 12.434(3)
_cell_length_b 13.705(3)
_cell_length_c 15.993(3)
_cell_measurement_reflns_used 11690
_cell_measurement_temperature 150(2)
_cell_measurement_theta_max 27.56
_cell_measurement_theta_min 2.14
_cell_volume 2551.8(11)
_computing_cell_refinement 'DENZO-SMN (Otwinowski & Minor, 1997)'
_computing_data_collection 'COLLECT (Nonius, 1997-2001)'
_computing_data_reduction DENZO-SMN
_computing_molecular_graphics 'SHELXTL/PC (Sheldrick, 2001)'
_computing_publication_material SHELXTL/PC
_computing_structure_refinement 'SHELXL-97 (Sheldrick, 2008)'
_computing_structure_solution 'SHELXS-97 (Sheldrick, 2008)'
_diffrn_ambient_temperature 150(2)
_diffrn_measured_fraction_theta_full 0.992
_diffrn_measured_fraction_theta_max 0.992
_diffrn_measurement_device_type 'Nonius Kappa-CCD'
_diffrn_measurement_method '\f scans, and \w scans with \k offsets'
_diffrn_radiation_monochromator graphite
_diffrn_radiation_source 'fine-focus sealed tube'
_diffrn_radiation_type MoK\a
_diffrn_radiation_wavelength 0.71073
_diffrn_reflns_av_R_equivalents 0.0507
_diffrn_reflns_av_sigmaI/netI 0.0794
_diffrn_reflns_limit_h_max 16
_diffrn_reflns_limit_h_min -16
_diffrn_reflns_limit_k_max 17
_diffrn_reflns_limit_k_min -17
_diffrn_reflns_limit_l_max 20
_diffrn_reflns_limit_l_min -20
_diffrn_reflns_number 21819
_diffrn_reflns_theta_full 27.56
_diffrn_reflns_theta_max 27.56
_diffrn_reflns_theta_min 2.14
_exptl_absorpt_coefficient_mu 7.193
_exptl_absorpt_correction_T_max 0.5332
_exptl_absorpt_correction_T_min 0.3924
_exptl_absorpt_correction_type multi-scan
_exptl_absorpt_process_details 'DENZO-SMN (Otwinowski & Minor, 1997)'
_exptl_crystal_colour orange
_exptl_crystal_density_diffrn 1.882
_exptl_crystal_density_method 'not measured'
_exptl_crystal_description blcok
_exptl_crystal_F_000 1396
_exptl_crystal_size_max 0.16
_exptl_crystal_size_mid 0.13
_exptl_crystal_size_min 0.10
_refine_diff_density_max 1.605
_refine_diff_density_min -3.024
_refine_diff_density_rms 0.369
_refine_ls_extinction_method none
_refine_ls_goodness_of_fit_ref 0.992
_refine_ls_hydrogen_treatment constr
_refine_ls_matrix_type full
_refine_ls_number_parameters 622
_refine_ls_number_reflns 11690
_refine_ls_number_restraints 0
_refine_ls_restrained_S_all 0.992
_refine_ls_R_factor_all 0.0893
_refine_ls_R_factor_gt 0.0518
_refine_ls_shift/su_max 0.001
_refine_ls_shift/su_mean 0.000
_refine_ls_structure_factor_coef Fsqd
_refine_ls_weighting_details 'calc w=1/[\s^2^(Fo^2^)+(0.0981P)^2^+0.0000P] where P=(Fo^2^+2Fc^2^)/3'
_refine_ls_weighting_scheme calc
_refine_ls_wR_factor_gt 0.1247
_refine_ls_wR_factor_ref 0.1614
_reflns_number_gt 8006
_reflns_number_total 11690
_reflns_threshold_expression >2sigma(I)
_cod_data_source_file om4000314_si_002.cif
_cod_data_source_block phen
_cod_original_cell_volume 2551.7(9)
_cod_original_sg_symbol_H-M P-1
_cod_original_formula_sum 'C27.50 H26 Br Cl N4 Pt'
_cod_database_code 4080673

loop_
_symmetry_equiv_pos_as_xyz
'x, y, z'
'-x, -y, -z'

loop_
_atom_site_label
_atom_site_type_symbol
_atom_site_fract_x
_atom_site_fract_y
_atom_site_fract_z
_atom_site_U_iso_or_equiv
_atom_site_adp_type
_atom_site_occupancy
_atom_site_symmetry_multiplicity
_atom_site_calc_flag
_atom_site_refinement_flags
Pt1 Pt 0.64559(3) 0.27397(2) 0.05895(2) 0.02656(11) Uani 1 1 d .
Br1 Br 0.66996(8) 0.43991(7) 0.00187(6) 0.0346(2) Uani 1 1 d .
N1 N 0.5057(6) 0.3170(5) 0.1019(5) 0.0275(16) Uani 1 1 d .
N2 N 0.7322(6) 0.3464(5) 0.1950(4) 0.0240(15) Uani 1 1 d .
C1 C 0.3952(7) 0.3085(6) 0.0553(6) 0.034(2) Uani 1 1 d .
H1A H 0.3718 0.2865 -0.0071 0.041 Uiso 1 1 calc R
C2 C 0.3125(8) 0.3309(6) 0.0950(7) 0.035(2) Uani 1 1 d .
H2A H 0.2348 0.3245 0.0592 0.042 Uiso 1 1 calc R
C3 C 0.3418(7) 0.3613(6) 0.1834(7) 0.037(2) Uani 1 1 d .
H3A H 0.2854 0.3742 0.2105 0.044 Uiso 1 1 calc R
C4 C 0.4593(7) 0.3737(6) 0.2352(6) 0.031(2) Uani 1 1 d .
C5 C 0.5385(7) 0.3514(6) 0.1915(6) 0.0263(18) Uani 1 1 d .
C6 C 0.6567(7) 0.3655(6) 0.2391(5) 0.0241(17) Uani 1 1 d .
C7 C 0.6955(7) 0.4006(6) 0.3316(6) 0.0258(18) Uani 1 1 d .
C8 C 0.8134(7) 0.4181(6) 0.3757(6) 0.0303(19) Uani 1 1 d .
H8A H 0.8424 0.4410 0.4380 0.036 Uiso 1 1 calc R
C9 C 0.8862(7) 0.4018(6) 0.3279(6) 0.032(2) Uani 1 1 d .
H9A H 0.9663 0.4162 0.3563 0.038 Uiso 1 1 calc R
C10 C 0.8430(6) 0.3643(6) 0.2380(6) 0.0287(19) Uani 1 1 d .
H10A H 0.8946 0.3509 0.2062 0.034 Uiso 1 1 calc R
C11 C 0.4996(7) 0.4044(6) 0.3290(6) 0.0278(19) Uani 1 1 d .
H11A H 0.4463 0.4156 0.3596 0.033 Uiso 1 1 calc R
C12 C 0.6119(7) 0.4178(6) 0.3755(6) 0.0295(19) Uani 1 1 d .
H12A H 0.6362 0.4390 0.4379 0.035 Uiso 1 1 calc R
C13 C 0.6184(8) 0.1321(6) 0.0950(6) 0.0296(19) Uani 1 1 d .
H13A H 0.5377 0.1035 0.0646 0.036 Uiso 1 1 calc R
H13B H 0.6662 0.0882 0.0730 0.036 Uiso 1 1 calc R
C14 C 0.6441(7) 0.1323(6) 0.1905(6) 0.0253(18) Uani 1 1 d .
C15 C 0.5565(7) 0.1327(6) 0.2287(6) 0.0291(19) Uani 1 1 d .
H15A H 0.4806 0.1337 0.1917 0.035 Uiso 1 1 calc R
C16 C 0.5776(7) 0.1317(6) 0.3200(6) 0.030(2) Uani 1 1 d .
H16A H 0.5169 0.1294 0.3444 0.036 Uiso 1 1 calc R
C17 C 0.6911(7) 0.1341(6) 0.3744(6) 0.0254(18) Uani 1 1 d .
C18 C 0.7766(7) 0.1347(6) 0.3364(6) 0.031(2) Uani 1 1 d .
H18A H 0.8532 0.1371 0.3734 0.037 Uiso 1 1 calc R
C19 C 0.7546(7) 0.1318(6) 0.2473(6) 0.0272(19) Uani 1 1 d .
H19A H 0.8155 0.1293 0.2232 0.033 Uiso 1 1 calc R
N3 N 0.7236(6) 0.1353(5) 0.4670(5) 0.0320(17) Uani 1 1 d .
N4 N 0.6452(6) 0.1160(5) 0.4978(5) 0.0283(16) Uani 1 1 d .
C20 C 0.6816(7) 0.1213(6) 0.5920(6) 0.0297(19) Uani 1 1 d .
C21 C 0.6010(7) 0.0875(6) 0.6293(6) 0.0286(19) Uani 1 1 d .
H21A H 0.5265 0.0599 0.5917 0.034 Uiso 1 1 calc R
C22 C 0.6275(8) 0.0934(7) 0.7207(6) 0.037(2) Uani 1 1 d .
H22A H 0.5715 0.0721 0.7463 0.044 Uiso 1 1 calc R
C23 C 0.7366(9) 0.1307(7) 0.7733(7) 0.043(2) Uani 1 1 d .
H23A H 0.7565 0.1343 0.8360 0.052 Uiso 1 1 calc R
C24 C 0.8181(8) 0.1630(7) 0.7370(6) 0.041(2) Uani 1 1 d .
H24A H 0.8932 0.1882 0.7748 0.049 Uiso 1 1 calc R
C25 C 0.7918(8) 0.1590(7) 0.6476(6) 0.038(2) Uani 1 1 d .
H25A H 0.8482 0.1819 0.6231 0.046 Uiso 1 1 calc R
C26 C 0.5534(8) 0.2046(7) -0.0700(6) 0.039(2) Uani 1 1 d .
H26A H 0.5304 0.1345 -0.0693 0.059 Uiso 1 1 calc R
H26B H 0.6011 0.2100 -0.1083 0.059 Uiso 1 1 calc R
H26C H 0.4854 0.2368 -0.0928 0.059 Uiso 1 1 calc R
C27 C 0.7898(8) 0.2344(8) 0.0346(7) 0.044(3) Uani 1 1 d .
H27A H 0.8027 0.1690 0.0514 0.065 Uiso 1 1 calc R
H27B H 0.8555 0.2834 0.0696 0.065 Uiso 1 1 calc R
H27C H 0.7801 0.2320 -0.0288 0.065 Uiso 1 1 calc R
Pt2 Pt 0.77417(3) -0.25473(2) 0.54751(2) 0.02502(11) Uani 1 1 d .
Br2 Br 0.77708(7) -0.42754(7) 0.59876(6) 0.0321(2) Uani 1 1 d .
N5 N 0.6295(6) -0.3113(5) 0.4292(4) 0.0258(15) Uani 1 1 d .
N6 N 0.8557(6) -0.3090(5) 0.4524(4) 0.0234(15) Uani 1 1 d .
C31 C 0.5189(7) -0.3158(6) 0.4196(6) 0.034(2) Uani 1 1 d .
H31A H 0.4964 -0.2985 0.4706 0.040 Uiso 1 1 calc R
C32 C 0.4356(8) -0.3449(6) 0.3377(7) 0.037(2) Uani 1 1 d .
H32A H 0.3575 -0.3468 0.3331 0.044 Uiso 1 1 calc R
C33 C 0.4651(8) -0.3708(6) 0.2635(6) 0.035(2) Uani 1 1 d .
H33A H 0.4077 -0.3909 0.2074 0.042 Uiso 1 1 calc R
C34 C 0.5814(8) -0.3679(6) 0.2703(6) 0.032(2) Uani 1 1 d .
C35 C 0.6612(7) -0.3390(6) 0.3564(5) 0.0273(19) Uani 1 1 d .
C36 C 0.7815(7) -0.3362(6) 0.3684(6) 0.0269(18) Uani 1 1 d .
C37 C 0.8170(7) -0.3626(6) 0.2943(6) 0.0296(19) Uani 1 1 d .
C38 C 0.9344(8) -0.3631(6) 0.3108(6) 0.035(2) Uani 1 1 d .
H38A H 0.9630 -0.3785 0.2628 0.042 Uiso 1 1 calc R
C39 C 1.0088(8) -0.3409(7) 0.3975(7) 0.039(2) Uani 1 1 d .
H39A H 1.0877 -0.3456 0.4101 0.046 Uiso 1 1 calc R
C40 C 0.9650(7) -0.3118(6) 0.4650(6) 0.031(2) Uani 1 1 d .
H40A H 1.0168 -0.2928 0.5236 0.037 Uiso 1 1 calc R
C41 C 0.6209(9) -0.3935(6) 0.1969(6) 0.038(2) Uani 1 1 d .
H41A H 0.5677 -0.4135 0.1389 0.046 Uiso 1 1 calc R
C42 C 0.7359(8) -0.3895(6) 0.2098(6) 0.035(2) Uani 1 1 d .
H42A H 0.7609 -0.4054 0.1600 0.042 Uiso 1 1 calc R
C43 C 0.7690(9) -0.1131(6) 0.5088(6) 0.040(2) Uani 1 1 d .
H43A H 0.6932 -0.0929 0.5044 0.048 Uiso 1 1 calc R
H43B H 0.8267 -0.0650 0.5560 0.048 Uiso 1 1 calc R
C44 C 0.7900(7) -0.1068(6) 0.4242(6) 0.0271(19) Uani 1 1 d .
C45 C 0.8994(7) -0.0936(6) 0.4184(6) 0.032(2) Uani 1 1 d .
H45A H 0.9630 -0.0858 0.4712 0.039 Uiso 1 1 calc R
C46 C 0.9178(8) -0.0916(6) 0.3393(7) 0.037(2) Uani 1 1 d .
H46A H 0.9937 -0.0829 0.3373 0.045 Uiso 1 1 calc R
C47 C 0.8269(9) -0.1021(7) 0.2612(7) 0.039(2) Uani 1 1 d .
C48 C 0.7166(8) -0.1148(6) 0.2651(6) 0.037(2) Uani 1 1 d .
H48A H 0.6535 -0.1224 0.2120 0.044 Uiso 1 1 calc R
C49 C 0.6987(7) -0.1163(6) 0.3451(6) 0.030(2) Uani 1 1 d .
H49A H 0.6228 -0.1239 0.3471 0.037 Uiso 1 1 calc R
N7 N 0.8672(8) -0.1004(6) 0.1809(8) 0.065(3) Uani 1 1 d .
N8 N 0.7873(7) -0.0985(6) 0.1231(8) 0.065(3) Uani 1 1 d .
C50 C 0.8285(9) -0.0985(7) 0.0403(7) 0.043(2) Uani 1 1 d .
C51 C 0.7494(9) -0.0743(7) -0.0315(8) 0.045(3) Uani 1 1 d .
H51A H 0.6790 -0.0577 -0.0260 0.054 Uiso 1 1 calc R
C52 C 0.7680(9) -0.0732(8) -0.1103(7) 0.048(3) Uani 1 1 d .
H52A H 0.7120 -0.0551 -0.1591 0.058 Uiso 1 1 calc R
C53 C 0.8677(10) -0.0984(9) -0.1191(8) 0.058(3) Uani 1 1 d .
H53A H 0.8810 -0.0979 -0.1745 0.069 Uiso 1 1 calc R
C54 C 0.9492(10) -0.1244(10) -0.0490(9) 0.069(4) Uani 1 1 d .
H54A H 1.0182 -0.1431 -0.0558 0.083 Uiso 1 1 calc R
C55 C 0.9298(11) -0.1231(9) 0.0318(9) 0.070(4) Uani 1 1 d .
H55A H 0.9864 -0.1392 0.0813 0.084 Uiso 1 1 calc R
C56 C 0.6874(8) -0.2046(7) 0.6318(6) 0.036(2) Uani 1 1 d .
H56A H 0.6742 -0.1361 0.6253 0.053 Uiso 1 1 calc R
H56B H 0.7327 -0.2071 0.6934 0.053 Uiso 1 1 calc R
H56C H 0.6140 -0.2468 0.6168 0.053 Uiso 1 1 calc R
C57 C 0.9197(6) -0.2007(7) 0.6545(6) 0.034(2) Uani 1 1 d .
H57A H 0.9422 -0.1305 0.6534 0.050 Uiso 1 1 calc R
H57B H 0.9816 -0.2385 0.6504 0.050 Uiso 1 1 calc R
H57C H 0.9040 -0.2074 0.7101 0.050 Uiso 1 1 calc R
C60 C 1.1200(9) -0.4039(9) 0.1141(8) 0.058(3) Uani 1 1 d .
H60A H 1.1396 -0.4429 0.0659 0.069 Uiso 1 1 calc R
H60B H 1.1732 -0.3411 0.1344 0.069 Uiso 1 1 calc R
Cl1 Cl 0.9796(3) -0.3770(3) 0.0728(2) 0.0754(10) Uani 1 1 d .
Cl2 Cl 1.1363(2) -0.4708(2) 0.2027(2) 0.0612(8) Uani 1 1 d .

loop_
_atom_site_aniso_label
_atom_site_aniso_U_11
_atom_site_aniso_U_22
_atom_site_aniso_U_33
_atom_site_aniso_U_23
_atom_site_aniso_U_13
_atom_site_aniso_U_12
Pt1 0.02927(19) 0.0315(2) 0.01982(19) 0.00374(14) 0.00863(14) 0.00660(14)
Br1 0.0419(5) 0.0370(5) 0.0253(5) 0.0067(4) 0.0113(4) 0.0041(4)
N1 0.025(4) 0.032(4) 0.030(4) 0.009(3) 0.012(3) 0.010(3)
N2 0.031(4) 0.025(4) 0.013(3) 0.001(3) 0.005(3) 0.004(3)
C1 0.029(5) 0.036(5) 0.034(5) 0.006(4) 0.004(4) 0.007(4)
C2 0.029(5) 0.034(5) 0.045(6) 0.007(4) 0.014(4) 0.007(4)
C3 0.023(5) 0.034(5) 0.052(7) 0.010(5) 0.011(4) 0.005(4)
C4 0.035(5) 0.025(4) 0.040(6) 0.011(4) 0.020(4) 0.009(4)
C5 0.032(5) 0.024(4) 0.027(5) 0.008(4) 0.012(4) 0.010(3)
C6 0.022(4) 0.026(4) 0.023(4) 0.003(3) 0.005(3) 0.004(3)
C7 0.031(5) 0.022(4) 0.024(5) 0.004(3) 0.009(4) 0.004(3)
C8 0.025(4) 0.036(5) 0.021(5) 0.005(4) -0.003(4) -0.002(4)
C9 0.030(5) 0.032(5) 0.029(5) 0.009(4) 0.004(4) 0.002(4)
C10 0.018(4) 0.032(5) 0.032(5) 0.001(4) 0.004(4) 0.001(3)
C11 0.037(5) 0.028(4) 0.024(5) 0.007(4) 0.017(4) 0.004(4)
C12 0.038(5) 0.030(5) 0.021(4) -0.001(4) 0.012(4) 0.002(4)
C13 0.042(5) 0.023(4) 0.023(5) 0.007(4) 0.009(4) 0.000(4)
C14 0.028(4) 0.019(4) 0.032(5) 0.008(4) 0.011(4) 0.003(3)
C15 0.023(4) 0.036(5) 0.026(5) 0.008(4) 0.005(4) 0.004(4)
C16 0.026(4) 0.024(4) 0.043(6) 0.007(4) 0.014(4) 0.003(3)
C17 0.027(4) 0.026(4) 0.029(5) 0.011(4) 0.015(4) 0.008(3)
C18 0.027(4) 0.036(5) 0.032(5) 0.008(4) 0.011(4) 0.003(4)
C19 0.031(5) 0.023(4) 0.034(5) 0.008(4) 0.018(4) 0.009(3)
N3 0.040(4) 0.035(4) 0.027(4) 0.008(3) 0.018(4) 0.007(3)
N4 0.033(4) 0.032(4) 0.022(4) 0.002(3) 0.012(3) 0.004(3)
C20 0.037(5) 0.030(5) 0.027(5) 0.007(4) 0.015(4) 0.008(4)
C21 0.025(4) 0.031(5) 0.028(5) 0.005(4) 0.007(4) 0.004(3)
C22 0.039(5) 0.050(6) 0.029(5) 0.010(4) 0.021(4) 0.003(4)
C23 0.056(7) 0.050(6) 0.030(5) 0.012(5) 0.021(5) 0.007(5)
C24 0.028(5) 0.058(6) 0.027(5) 0.001(5) -0.001(4) 0.000(4)
C25 0.033(5) 0.047(6) 0.031(5) 0.009(4) 0.004(4) 0.001(4)
C26 0.046(6) 0.039(5) 0.021(5) -0.006(4) 0.000(4) 0.003(4)
C27 0.039(6) 0.058(6) 0.041(6) 0.006(5) 0.021(5) 0.023(5)
Pt2 0.02781(19) 0.02821(19) 0.02002(18) 0.00281(14) 0.00935(14) 0.00423(13)
Br2 0.0352(5) 0.0344(5) 0.0282(5) 0.0084(4) 0.0111(4) 0.0045(4)
N5 0.027(4) 0.032(4) 0.018(4) 0.008(3) 0.004(3) 0.005(3)
N6 0.031(4) 0.023(3) 0.019(4) 0.000(3) 0.010(3) 0.011(3)
C31 0.033(5) 0.035(5) 0.035(5) 0.010(4) 0.010(4) 0.011(4)
C32 0.031(5) 0.034(5) 0.045(6) 0.005(4) 0.012(4) 0.006(4)
C33 0.043(5) 0.028(5) 0.029(5) 0.009(4) 0.005(4) 0.000(4)
C34 0.044(5) 0.022(4) 0.031(5) 0.002(4) 0.015(4) 0.006(4)
C35 0.038(5) 0.022(4) 0.020(4) 0.001(3) 0.007(4) 0.004(4)
C36 0.037(5) 0.020(4) 0.027(5) 0.008(4) 0.014(4) 0.003(3)
C37 0.043(5) 0.028(5) 0.021(4) 0.009(4) 0.012(4) 0.006(4)
C38 0.047(6) 0.028(5) 0.039(6) 0.007(4) 0.024(5) 0.007(4)
C39 0.035(5) 0.035(5) 0.054(7) 0.014(5) 0.022(5) 0.007(4)
C40 0.035(5) 0.031(5) 0.029(5) 0.006(4) 0.014(4) 0.006(4)
C41 0.065(7) 0.026(5) 0.020(5) 0.001(4) 0.009(5) -0.001(4)
C42 0.048(6) 0.030(5) 0.031(5) 0.001(4) 0.021(5) 0.003(4)
C43 0.064(7) 0.025(5) 0.029(5) 0.003(4) 0.011(5) 0.011(4)
C44 0.034(5) 0.020(4) 0.027(5) 0.010(4) 0.007(4) 0.005(3)
C45 0.028(5) 0.027(5) 0.038(6) 0.010(4) 0.004(4) 0.002(4)
C46 0.031(5) 0.036(5) 0.053(7) 0.018(5) 0.020(5) 0.008(4)
C47 0.062(7) 0.028(5) 0.038(6) 0.008(4) 0.034(5) 0.007(4)
C48 0.048(6) 0.024(5) 0.028(5) 0.004(4) -0.002(4) 0.002(4)
C49 0.026(4) 0.029(5) 0.038(5) 0.010(4) 0.009(4) 0.004(4)
N7 0.042(5) 0.036(5) 0.101(9) 0.027(5) -0.005(6) 0.004(4)
N8 0.031(5) 0.041(5) 0.103(9) -0.012(5) 0.001(5) 0.007(4)
C50 0.062(7) 0.038(6) 0.030(5) -0.003(4) 0.022(5) -0.003(5)
C51 0.053(6) 0.033(5) 0.059(7) 0.013(5) 0.029(6) 0.016(5)
C52 0.040(6) 0.046(6) 0.045(7) 0.016(5) -0.008(5) 0.002(5)
C53 0.055(7) 0.082(9) 0.040(7) 0.003(6) 0.026(6) 0.002(6)
C54 0.046(7) 0.097(10) 0.075(10) 0.016(8) 0.027(7) 0.027(7)
C55 0.062(8) 0.080(9) 0.051(8) 0.033(7) -0.014(6) 0.011(7)
C56 0.045(6) 0.042(5) 0.027(5) -0.001(4) 0.023(4) 0.014(4)
C57 0.012(4) 0.053(6) 0.025(5) -0.003(4) -0.001(3) -0.010(4)
C60 0.054(7) 0.068(8) 0.066(8) 0.023(7) 0.034(6) 0.016(6)
Cl1 0.070(2) 0.107(3) 0.054(2) 0.0250(19) 0.0135(16) 0.0402(19)
Cl2 0.0624(18) 0.078(2) 0.0606(19) 0.0292(16) 0.0306(15) 0.0355(16)

loop_
_atom_type_symbol
_atom_type_description
_atom_type_scat_dispersion_real
_atom_type_scat_dispersion_imag
_atom_type_scat_source
C C 0.0033 0.0016 'International Tables Vol C Tables 4.2.6.8 and 6.1.1.4'
H H 0.0000 0.0000 'International Tables Vol C Tables 4.2.6.8 and 6.1.1.4'
N N 0.0061 0.0033 'International Tables Vol C Tables 4.2.6.8 and 6.1.1.4'
Br Br -0.2901 2.4595 'International Tables Vol C Tables 4.2.6.8 and 6.1.1.4'
Pt Pt -1.7033 8.3905 'International Tables Vol C Tables 4.2.6.8 and 6.1.1.4'
Cl Cl 0.1484 0.1585 'International Tables Vol C Tables 4.2.6.8 and 6.1.1.4'

loop_
_geom_angle_atom_site_label_1
_geom_angle_atom_site_label_2
_geom_angle_atom_site_label_3
_geom_angle
C27 Pt1 C26 87.6(4)
C27 Pt1 C13 88.5(4)
C26 Pt1 C13 85.0(4)
C27 Pt1 N1 172.9(3)
C26 Pt1 N1 99.0(3)
C13 Pt1 N1 89.4(3)
C27 Pt1 N2 95.7(3)
C26 Pt1 N2 176.6(3)
C13 Pt1 N2 94.3(3)
N1 Pt1 N2 77.7(3)
C27 Pt1 Br1 91.1(3)
C26 Pt1 Br1 90.3(3)
C13 Pt1 Br1 175.3(2)
N1 Pt1 Br1 91.47(18)
N2 Pt1 Br1 90.42(18)
C1 N1 C5 118.2(7)
C1 N1 Pt1 129.1(6)
C5 N1 Pt1 112.6(5)
C10 N2 C6 120.0(7)
C10 N2 Pt1 128.3(6)
C6 N2 Pt1 111.5(5)
N1 C1 C2 122.3(9)
N1 C1 H1A 118.9
C2 C1 H1A 118.9
C3 C2 C1 120.9(8)
C3 C2 H2A 119.6
C1 C2 H2A 119.6
C2 C3 C4 118.5(9)
C2 C3 H3A 120.7
C4 C3 H3A 120.7
C5 C4 C11 118.7(8)
C5 C4 C3 118.0(9)
C11 C4 C3 123.3(8)
N1 C5 C4 122.1(8)
N1 C5 C6 117.5(7)
C4 C5 C6 120.4(8)
N2 C6 C7 120.6(7)
N2 C6 C5 119.5(7)
C7 C6 C5 119.9(7)
C8 C7 C6 118.3(8)
C8 C7 C12 123.4(8)
C6 C7 C12 118.4(7)
C9 C8 C7 119.0(8)
C9 C8 H8A 120.5
C7 C8 H8A 120.5
C8 C9 C10 119.9(8)
C8 C9 H9A 120.0
C10 C9 H9A 120.0
N2 C10 C9 122.1(8)
N2 C10 H10A 118.9
C9 C10 H10A 118.9
C12 C11 C4 121.5(8)
C12 C11 H11A 119.2
C4 C11 H11A 119.2
C11 C12 C7 120.9(8)
C11 C12 H12A 119.5
C7 C12 H12A 119.5
C14 C13 Pt1 114.4(6)
C14 C13 H13A 108.7
Pt1 C13 H13A 108.7
C14 C13 H13B 108.7
Pt1 C13 H13B 108.7
H13A C13 H13B 107.6
C19 C14 C15 117.2(8)
C19 C14 C13 122.5(8)
C15 C14 C13 120.3(7)
C14 C15 C16 122.0(8)
C14 C15 H15A 119.0
C16 C15 H15A 119.0
C15 C16 C17 118.2(8)
C15 C16 H16A 120.9
C17 C16 H16A 120.9
C18 C17 C16 119.3(8)
C18 C17 N3 116.9(7)
C16 C17 N3 123.7(7)
C19 C18 C17 121.9(8)
C19 C18 H18A 119.1
C17 C18 H18A 119.1
C18 C19 C14 121.3(8)
C18 C19 H19A 119.4
C14 C19 H19A 119.4
N4 N3 C17 116.1(7)
N3 N4 C20 114.2(7)
C21 C20 C25 119.1(8)
C21 C20 N4 116.9(8)
C25 C20 N4 123.9(8)
C20 C21 C22 121.0(8)
C20 C21 H21A 119.5
C22 C21 H21A 119.5
C23 C22 C21 118.3(9)
C23 C22 H22A 120.8
C21 C22 H22A 120.8
C22 C23 C24 121.3(9)
C22 C23 H23A 119.4
C24 C23 H23A 119.4
C25 C24 C23 120.5(9)
C25 C24 H24A 119.7
C23 C24 H24A 119.7
C24 C25 C20 119.7(9)
C24 C25 H25A 120.1
C20 C25 H25A 120.1
Pt1 C26 H26A 109.5
Pt1 C26 H26B 109.5
H26A C26 H26B 109.5
Pt1 C26 H26C 109.5
H26A C26 H26C 109.5
H26B C26 H26C 109.5
Pt1 C27 H27A 109.5
Pt1 C27 H27B 109.5
H27A C27 H27B 109.5
Pt1 C27 H27C 109.5
H27A C27 H27C 109.5
H27B C27 H27C 109.5
C56 Pt2 C57 84.9(4)
C56 Pt2 C43 85.8(4)
C57 Pt2 C43 90.3(4)
C56 Pt2 N6 176.5(3)
C57 Pt2 N6 98.5(3)
C43 Pt2 N6 93.6(3)
C56 Pt2 N5 99.0(3)
C57 Pt2 N5 175.8(3)
C43 Pt2 N5 88.7(3)
N6 Pt2 N5 77.5(3)
C56 Pt2 Br2 92.4(3)
C57 Pt2 Br2 89.5(3)
C43 Pt2 Br2 178.2(3)
N6 Pt2 Br2 88.24(17)
N5 Pt2 Br2 91.58(18)
C31 N5 C35 118.7(7)
C31 N5 Pt2 128.3(6)
C35 N5 Pt2 112.8(5)
C40 N6 C36 118.3(7)
C40 N6 Pt2 128.5(6)
C36 N6 Pt2 113.0(5)
N5 C31 C32 122.0(9)
N5 C31 H31A 119.0
C32 C31 H31A 119.0
C33 C32 C31 120.4(9)
C33 C32 H32A 119.8
C31 C32 H32A 119.8
C32 C33 C34 119.7(9)
C32 C33 H33A 120.1
C34 C33 H33A 120.1
C33 C34 C35 116.5(8)
C33 C34 C41 124.0(9)
C35 C34 C41 119.5(9)
N5 C35 C34 122.6(8)
N5 C35 C36 118.0(7)
C34 C35 C36 119.4(8)
N6 C36 C37 122.9(8)
N6 C36 C35 117.7(7)
C37 C36 C35 119.4(8)
C42 C37 C38 123.4(8)
C42 C37 C36 119.8(8)
C38 C37 C36 116.8(8)
C39 C38 C37 119.8(9)
C39 C38 H38A 120.1
C37 C38 H38A 120.1
C40 C39 C38 118.4(9)
C40 C39 H39A 120.8
C38 C39 H39A 120.8
N6 C40 C39 123.6(9)
N6 C40 H40A 118.2
C39 C40 H40A 118.2
C42 C41 C34 120.1(9)
C42 C41 H41A 119.9
C34 C41 H41A 119.9
C41 C42 C37 121.8(9)
C41 C42 H42A 119.1
C37 C42 H42A 119.1
C44 C43 Pt2 114.7(6)
C44 C43 H43A 108.6
Pt2 C43 H43A 108.6
C44 C43 H43B 108.6
Pt2 C43 H43B 108.6
H43A C43 H43B 107.6
C45 C44 C49 117.4(8)
C45 C44 C43 122.1(8)
C49 C44 C43 120.5(8)
C46 C45 C44 121.7(8)
C46 C45 H45A 119.2
C44 C45 H45A 119.2
C45 C46 C47 120.5(9)
C45 C46 H46A 119.7
C47 C46 H46A 119.7
C46 C47 C48 119.1(9)
C46 C47 N7 111.5(9)
C48 C47 N7 129.4(9)
C49 C48 C47 120.1(9)
C49 C48 H48A 120.0
C47 C48 H48A 120.0
C48 C49 C44 121.2(8)
C48 C49 H49A 119.4
C44 C49 H49A 119.4
N8 N7 C47 105.1(10)
N7 N8 C50 105.1(10)
C51 C50 C55 118.8(10)
C51 C50 N8 113.2(9)
C55 C50 N8 128.0(10)
C52 C51 C50 121.9(10)
C52 C51 H51A 119.0
C50 C51 H51A 119.0
C51 C52 C53 119.4(10)
C51 C52 H52A 120.3
C53 C52 H52A 120.3
C52 C53 C54 120.8(11)
C52 C53 H53A 119.6
C54 C53 H53A 119.6
C53 C54 C55 119.1(10)
C53 C54 H54A 120.4
C55 C54 H54A 120.4
C50 C55 C54 120.0(10)
C50 C55 H55A 120.0
C54 C55 H55A 120.0
Pt2 C56 H56A 109.5
Pt2 C56 H56B 109.5
H56A C56 H56B 109.5
Pt2 C56 H56C 109.5
H56A C56 H56C 109.5
H56B C56 H56C 109.5
Pt2 C57 H57A 109.5
Pt2 C57 H57B 109.5
H57A C57 H57B 109.5
Pt2 C57 H57C 109.5
H57A C57 H57C 109.5
H57B C57 H57C 109.5
Cl2 C60 Cl1 111.4(6)
Cl2 C60 H60A 109.4
Cl1 C60 H60A 109.4
Cl2 C60 H60B 109.4
Cl1 C60 H60B 109.4
H60A C60 H60B 108.0

loop_
_geom_bond_atom_site_label_1
_geom_bond_atom_site_label_2
_geom_bond_distance
Pt1 C27 2.053(8)
Pt1 C26 2.085(8)
Pt1 C13 2.121(8)
Pt1 N1 2.161(6)
Pt1 N2 2.175(6)
Pt1 Br1 2.5775(11)
N1 C1 1.334(10)
N1 C5 1.372(11)
N2 C10 1.322(10)
N2 C6 1.360(10)
C1 C2 1.401(12)
C1 H1A 0.9500
C2 C3 1.350(13)
C2 H2A 0.9500
C3 C4 1.424(12)
C3 H3A 0.9500
C4 C5 1.407(11)
C4 C11 1.423(12)
C5 C6 1.416(11)
C6 C7 1.415(11)
C7 C8 1.403(11)
C7 C12 1.442(11)
C8 C9 1.369(12)
C8 H8A 0.9500
C9 C10 1.385(12)
C9 H9A 0.9500
C10 H10A 0.9500
C11 C12 1.349(11)
C11 H11A 0.9500
C12 H12A 0.9500
C13 C14 1.461(12)
C13 H13A 0.9900
C13 H13B 0.9900
C14 C19 1.397(11)
C14 C15 1.403(11)
C15 C16 1.405(12)
C15 H15A 0.9500
C16 C17 1.407(11)
C16 H16A 0.9500
C17 C18 1.377(11)
C17 N3 1.408(11)
C18 C19 1.362(12)
C18 H18A 0.9500
C19 H19A 0.9500
N3 N4 1.243(9)
N4 C20 1.425(11)
C20 C21 1.386(12)
C20 C25 1.396(12)
C21 C22 1.387(12)
C21 H21A 0.9500
C22 C23 1.372(13)
C22 H22A 0.9500
C23 C24 1.378(13)
C23 H23A 0.9500
C24 C25 1.359(12)
C24 H24A 0.9500
C25 H25A 0.9500
C26 H26A 0.9800
C26 H26B 0.9800
C26 H26C 0.9800
C27 H27A 0.9800
C27 H27B 0.9800
C27 H27C 0.9800
Pt2 C56 2.063(8)
Pt2 C57 2.075(8)
Pt2 C43 2.108(9)
Pt2 N6 2.169(6)
Pt2 N5 2.173(7)
Pt2 Br2 2.5980(11)
N5 C31 1.331(10)
N5 C35 1.362(10)
N6 C40 1.317(10)
N6 C36 1.361(11)
C31 C32 1.385(12)
C31 H31A 0.9500
C32 C33 1.363(13)
C32 H32A 0.9500
C33 C34 1.412(12)
C33 H33A 0.9500
C34 C35 1.413(12)
C34 C41 1.424(12)
C35 C36 1.445(12)
C36 C37 1.405(12)
C37 C42 1.399(12)
C37 C38 1.403(12)
C38 C39 1.390(13)
C38 H38A 0.9500
C39 C40 1.384(12)
C39 H39A 0.9500
C40 H40A 0.9500
C41 C42 1.376(13)
C41 H41A 0.9500
C42 H42A 0.9500
C43 C44 1.465(12)
C43 H43A 0.9900
C43 H43B 0.9900
C44 C45 1.389(12)
C44 C49 1.400(12)
C45 C46 1.356(13)
C45 H45A 0.9500
C46 C47 1.386(13)
C46 H46A 0.9500
C47 C48 1.387(13)
C47 N7 1.517(14)
C48 C49 1.368(13)
C48 H48A 0.9500
C49 H49A 0.9500
N7 N8 1.136(12)
N8 C50 1.558(15)
C50 C51 1.363(14)
C50 C55 1.375(16)
C51 C52 1.351(14)
C51 H51A 0.9500
C52 C53 1.359(14)
C52 H52A 0.9500
C53 C54 1.371(15)
C53 H53A 0.9500
C54 C55 1.383(17)
C54 H54A 0.9500
C55 H55A 0.9500
C56 H56A 0.9800
C56 H56B 0.9800
C56 H56C 0.9800
C57 H57A 0.9800
C57 H57B 0.9800
C57 H57C 0.9800
C60 Cl2 1.749(11)
C60 Cl1 1.757(11)
C60 H60A 0.9900
C60 H60B 0.9900

loop_
_geom_torsion_atom_site_label_1
_geom_torsion_atom_site_label_2
_geom_torsion_atom_site_label_3
_geom_torsion_atom_site_label_4
_geom_torsion
C27 Pt1 N1 C1 -163(3)
C26 Pt1 N1 C1 -5.3(8)
C13 Pt1 N1 C1 -90.1(8)
N2 Pt1 N1 C1 175.4(8)
Br1 Pt1 N1 C1 85.3(7)
C27 Pt1 N1 C5 12(3)
C26 Pt1 N1 C5 170.0(6)
C13 Pt1 N1 C5 85.2(6)
N2 Pt1 N1 C5 -9.3(5)
Br1 Pt1 N1 C5 -99.4(5)
C27 Pt1 N2 C10 6.1(8)
C26 Pt1 N2 C10 172(5)
C13 Pt1 N2 C10 95.0(7)
N1 Pt1 N2 C10 -176.5(7)
Br1 Pt1 N2 C10 -85.1(7)
C27 Pt1 N2 C6 -167.7(6)
C26 Pt1 N2 C6 -2(5)
C13 Pt1 N2 C6 -78.8(6)
N1 Pt1 N2 C6 9.7(5)
Br1 Pt1 N2 C6 101.1(5)
C5 N1 C1 C2 -1.7(12)
Pt1 N1 C1 C2 173.4(6)
N1 C1 C2 C3 -0.8(14)
C1 C2 C3 C4 2.2(13)
C2 C3 C4 C5 -1.3(13)
C2 C3 C4 C11 -179.3(8)
C1 N1 C5 C4 2.6(12)
Pt1 N1 C5 C4 -173.3(6)
C1 N1 C5 C6 -176.4(7)
Pt1 N1 C5 C6 7.8(9)
C11 C4 C5 N1 177.0(8)
C3 C4 C5 N1 -1.1(12)
C11 C4 C5 C6 -4.1(12)
C3 C4 C5 C6 177.8(7)
C10 N2 C6 C7 -2.6(12)
Pt1 N2 C6 C7 171.7(6)
C10 N2 C6 C5 176.5(7)
Pt1 N2 C6 C5 -9.1(9)
N1 C5 C6 N2 1.0(11)
C4 C5 C6 N2 -178.0(7)
N1 C5 C6 C7 -179.8(7)
C4 C5 C6 C7 1.2(12)
N2 C6 C7 C8 2.1(12)
C5 C6 C7 C8 -177.1(7)
N2 C6 C7 C12 -178.8(7)
C5 C6 C7 C12 2.0(12)
C6 C7 C8 C9 0.7(12)
C12 C7 C8 C9 -178.3(8)
C7 C8 C9 C10 -2.9(13)
C6 N2 C10 C9 0.3(12)
Pt1 N2 C10 C9 -173.0(6)
C8 C9 C10 N2 2.5(13)
C5 C4 C11 C12 3.8(13)
C3 C4 C11 C12 -178.2(8)
C4 C11 C12 C7 -0.6(13)
C8 C7 C12 C11 176.7(8)
C6 C7 C12 C11 -2.3(12)
C27 Pt1 C13 C14 105.7(7)
C26 Pt1 C13 C14 -166.5(7)
N1 Pt1 C13 C14 -67.4(6)
N2 Pt1 C13 C14 10.2(7)
Br1 Pt1 C13 C14 -168(3)
Pt1 C13 C14 C19 -83.0(9)
Pt1 C13 C14 C15 97.3(8)
C19 C14 C15 C16 -0.6(12)
C13 C14 C15 C16 179.2(8)
C14 C15 C16 C17 2.4(12)
C15 C16 C17 C18 -1.8(12)
C15 C16 C17 N3 178.7(8)
C16 C17 C18 C19 -0.7(13)
N3 C17 C18 C19 178.8(8)
C17 C18 C19 C14 2.7(13)
C15 C14 C19 C18 -2.0(12)
C13 C14 C19 C18 178.3(8)
C18 C17 N3 N4 -166.8(8)
C16 C17 N3 N4 12.6(12)
C17 N3 N4 C20 -178.0(7)
N3 N4 C20 C21 -171.4(7)
N3 N4 C20 C25 9.3(12)
C25 C20 C21 C22 1.8(13)
N4 C20 C21 C22 -177.5(8)
C20 C21 C22 C23 -2.0(14)
C21 C22 C23 C24 0.9(15)
C22 C23 C24 C25 0.3(15)
C23 C24 C25 C20 -0.5(15)
C21 C20 C25 C24 -0.6(13)
N4 C20 C25 C24 178.7(8)
C56 Pt2 N5 C31 -3.5(8)
C57 Pt2 N5 C31 -165(4)
C43 Pt2 N5 C31 -89.0(7)
N6 Pt2 N5 C31 177.0(7)
Br2 Pt2 N5 C31 89.1(7)
C56 Pt2 N5 C35 172.0(6)
C57 Pt2 N5 C35 10(4)
C43 Pt2 N5 C35 86.5(6)
N6 Pt2 N5 C35 -7.5(5)
Br2 Pt2 N5 C35 -95.3(5)
C56 Pt2 N6 C40 175(5)
C57 Pt2 N6 C40 4.6(7)
C43 Pt2 N6 C40 95.4(7)
N5 Pt2 N6 C40 -176.7(7)
Br2 Pt2 N6 C40 -84.7(7)
C56 Pt2 N6 C36 0(5)
C57 Pt2 N6 C36 -170.2(6)
C43 Pt2 N6 C36 -79.4(6)
N5 Pt2 N6 C36 8.5(5)
Br2 Pt2 N6 C36 100.5(5)
C35 N5 C31 C32 -1.8(12)
Pt2 N5 C31 C32 173.5(6)
N5 C31 C32 C33 0.4(14)
C31 C32 C33 C34 -0.1(13)
C32 C33 C34 C35 1.1(12)
C32 C33 C34 C41 180.0(8)
C31 N5 C35 C34 2.9(12)
Pt2 N5 C35 C34 -173.1(6)
C31 N5 C35 C36 -178.4(7)
Pt2 N5 C35 C36 5.6(9)
C33 C34 C35 N5 -2.6(12)
C41 C34 C35 N5 178.5(8)
C33 C34 C35 C36 178.8(7)
C41 C34 C35 C36 -0.1(12)
C40 N6 C36 C37 -3.0(12)
Pt2 N6 C36 C37 172.4(6)
C40 N6 C36 C35 176.1(7)
Pt2 N6 C36 C35 -8.5(9)
N5 C35 C36 N6 1.9(11)
C34 C35 C36 N6 -179.3(7)
N5 C35 C36 C37 -178.9(7)
C34 C35 C36 C37 -0.2(12)
N6 C36 C37 C42 -179.8(7)
C35 C36 C37 C42 1.1(12)
N6 C36 C37 C38 2.0(12)
C35 C36 C37 C38 -177.0(7)
C42 C37 C38 C39 -176.3(8)
C36 C37 C38 C39 1.8(12)
C37 C38 C39 C40 -4.6(13)
C36 N6 C40 C39 0.0(12)
Pt2 N6 C40 C39 -174.6(6)
C38 C39 C40 N6 3.8(14)
C33 C34 C41 C42 -179.3(8)
C35 C34 C41 C42 -0.4(13)
C34 C41 C42 C37 1.4(13)
C38 C37 C42 C41 176.3(8)
C36 C37 C42 C41 -1.8(13)
C56 Pt2 C43 C44 -161.9(8)
C57 Pt2 C43 C44 113.2(7)
N6 Pt2 C43 C44 14.7(7)
N5 Pt2 C43 C44 -62.7(7)
Br2 Pt2 C43 C44 -163(8)
Pt2 C43 C44 C45 -83.0(9)
Pt2 C43 C44 C49 95.6(8)
C49 C44 C45 C46 -1.1(12)
C43 C44 C45 C46 177.5(8)
C44 C45 C46 C47 0.4(13)
C45 C46 C47 C48 0.0(13)
C45 C46 C47 N7 -178.5(8)
C46 C47 C48 C49 0.3(13)
N7 C47 C48 C49 178.4(8)
C47 C48 C49 C44 -1.0(13)
C45 C44 C49 C48 1.4(12)
C43 C44 C49 C48 -177.3(8)
C46 C47 N7 N8 -172.2(9)
C48 C47 N7 N8 9.5(13)
C47 N7 N8 C50 -179.0(7)
N7 N8 C50 C51 -166.2(9)
N7 N8 C50 C55 16.4(15)
C55 C50 C51 C52 -0.4(16)
N8 C50 C51 C52 -178.0(9)
C50 C51 C52 C53 1.0(16)
C51 C52 C53 C54 -0.2(18)
C52 C53 C54 C55 -1(2)
C51 C50 C55 C54 -1.0(18)
N8 C50 C55 C54 176.2(11)
C53 C54 C55 C50 2(2)
